data_4103643
loop_
_publ_author_name
'K. Cory MacLeod'
'Julia L. Conway'
'Brian O. Patrick'
'Kevin M. Smith'

_publ_section_title
;
 Exploring Chromium(III)-Alkyl Bond Homolysis with CpCr[(ArNCMe)2CH](R)
 Complexes
;
_journal_name_full 'Journal of the American Chemical Society'
_journal_page_first 17325
_journal_page_last 17334
_journal_paper_doi 10.1021/ja1083392
_journal_volume 132
_journal_year 2010
_chemical_formula_sum 'C41 H53 Cr N2'
_chemical_formula_weight 625.85
_chemical_name_systematic
;
 ?
;
_space_group_IT_number 14
_symmetry_cell_setting monoclinic
_symmetry_space_group_name_Hall '-P 2ybc'
_symmetry_space_group_name_H-M 'P 1 21/c 1'
_atom_sites_solution_hydrogens geom
_atom_sites_solution_primary direct
_atom_sites_solution_secondary difmap
_audit_creation_method SHELXL-97
_cell_angle_alpha 90.00
_cell_angle_beta 98.6130(10)
_cell_angle_gamma 90.00
_cell_formula_units_Z 4
_cell_length_a 19.3249(5)
_cell_length_b 9.0312(2)
_cell_length_c 20.0983(5)
_cell_measurement_reflns_used 9888
_cell_measurement_temperature 173(2)
_cell_measurement_theta_max 27.92
_cell_measurement_theta_min 2.16
_cell_volume 3468.14(15)
_computing_structure_refinement 'SHELXL-97 (Sheldrick, 1997)'
_diffrn_ambient_temperature 173(2)
_diffrn_measured_fraction_theta_full 0.999
_diffrn_measured_fraction_theta_max 0.999
_diffrn_measurement_device_type 'Bruker X8 APEX II'
_diffrn_measurement_method 'area detector'
_diffrn_radiation_monochromator graphite
_diffrn_radiation_source 'fine-focus sealed tube'
_diffrn_radiation_type MoK\a
_diffrn_radiation_wavelength 0.71073
_diffrn_reflns_av_R_equivalents 0.0230
_diffrn_reflns_av_sigmaI/netI 0.0168
_diffrn_reflns_limit_h_max 25
_diffrn_reflns_limit_h_min -25
_diffrn_reflns_limit_k_max 11
_diffrn_reflns_limit_k_min -11
_diffrn_reflns_limit_l_max 25
_diffrn_reflns_limit_l_min -26
_diffrn_reflns_number 46664
_diffrn_reflns_theta_full 27.93
_diffrn_reflns_theta_max 27.93
_diffrn_reflns_theta_min 2.05
_exptl_absorpt_coefficient_mu 0.360
_exptl_absorpt_correction_T_max 0.914
_exptl_absorpt_correction_T_min 0.857
_exptl_absorpt_correction_type multi-scan
_exptl_crystal_colour black
_exptl_crystal_density_diffrn 1.199
_exptl_crystal_density_method 'not measured'
_exptl_crystal_description prism
_exptl_crystal_F_000 1348
_exptl_crystal_size_max 0.30
_exptl_crystal_size_mid 0.30
_exptl_crystal_size_min 0.25
_refine_diff_density_max 0.360
_refine_diff_density_min -0.438
_refine_diff_density_rms 0.047
_refine_ls_extinction_method none
_refine_ls_goodness_of_fit_ref 1.039
_refine_ls_hydrogen_treatment constr
_refine_ls_matrix_type full
_refine_ls_number_parameters 399
_refine_ls_number_reflns 8300
_refine_ls_number_restraints 0
_refine_ls_restrained_S_all 1.039
_refine_ls_R_factor_all 0.0373
_refine_ls_R_factor_gt 0.0316
_refine_ls_shift/su_max 0.005
_refine_ls_shift/su_mean 0.000
_refine_ls_structure_factor_coef Fsqd
_refine_ls_weighting_details 'calc w=1/[\s^2^(Fo^2^)+(0.0418P)^2^+1.8471P] where P=(Fo^2^+2Fc^2^)/3'
_refine_ls_weighting_scheme calc
_refine_ls_wR_factor_gt 0.0837
_refine_ls_wR_factor_ref 0.0874
_reflns_number_gt 7324
_reflns_number_total 8300
_reflns_threshold_expression >2sigma(I)
_cod_data_source_file ja1083392_si_002_16.cif
_cod_data_source_block 10a_Dpp_CH2Ph
_cod_original_sg_symbol_H-M 'P 21/c'
_cod_database_code 4103643

loop_
_symmetry_equiv_pos_as_xyz
'x, y, z'
'-x, y+1/2, -z+1/2'
'-x, -y, -z'
'x, -y-1/2, z-1/2'

loop_
_atom_site_label
_atom_site_type_symbol
_atom_site_fract_x
_atom_site_fract_y
_atom_site_fract_z
_atom_site_U_iso_or_equiv
_atom_site_adp_type
_atom_site_occupancy
_atom_site_symmetry_multiplicity
_atom_site_calc_flag
_atom_site_refinement_flags
C1 C 0.39003(6) 0.54444(15) 0.49166(6) 0.0197(2) Uani 1 1 d .
H1A H 0.4248 0.4646 0.4961 0.030 Uiso 1 1 calc R
H1B H 0.3851 0.5824 0.5364 0.030 Uiso 1 1 calc R
H1C H 0.4054 0.6246 0.4644 0.030 Uiso 1 1 calc R
C2 C 0.32018(6) 0.48519(13) 0.45780(6) 0.0137(2) Uani 1 1 d .
C3 C 0.26072(6) 0.53643(13) 0.48259(6) 0.0144(2) Uani 1 1 d .
H3 H 0.2678 0.6173 0.5131 0.017 Uiso 1 1 calc R
C4 C 0.19159(6) 0.48319(13) 0.46805(6) 0.0129(2) Uani 1 1 d .
C5 C 0.14353(6) 0.52955(14) 0.51730(6) 0.0176(2) Uani 1 1 d .
H5A H 0.1219 0.6249 0.5033 0.026 Uiso 1 1 calc R
H5B H 0.1706 0.5392 0.5624 0.026 Uiso 1 1 calc R
H5C H 0.1070 0.4546 0.5181 0.026 Uiso 1 1 calc R
C6 C 0.09789(6) 0.33896(13) 0.41048(6) 0.0139(2) Uani 1 1 d .
C7 C 0.08894(6) 0.19334(14) 0.43305(6) 0.0158(2) Uani 1 1 d .
C8 C 0.02164(7) 0.13409(14) 0.42594(7) 0.0198(2) Uani 1 1 d .
H8 H 0.0152 0.0365 0.4415 0.024 Uiso 1 1 calc R
C9 C -0.03584(7) 0.21437(15) 0.39670(7) 0.0208(3) Uani 1 1 d .
H9 H -0.0813 0.1718 0.3916 0.025 Uiso 1 1 calc R
C10 C -0.02667(6) 0.35688(15) 0.37501(6) 0.0188(2) Uani 1 1 d .
H10 H -0.0663 0.4117 0.3549 0.023 Uiso 1 1 calc R
C11 C 0.03956(6) 0.42294(14) 0.38192(6) 0.0154(2) Uani 1 1 d .
C12 C 0.02503(8) 0.59250(18) 0.28177(7) 0.0287(3) Uani 1 1 d .
H12A H 0.0282 0.6959 0.2677 0.043 Uiso 1 1 calc R
H12B H -0.0228 0.5564 0.2682 0.043 Uiso 1 1 calc R
H12C H 0.0576 0.5319 0.2604 0.043 Uiso 1 1 calc R
C13 C 0.04396(6) 0.58206(15) 0.35852(6) 0.0186(2) Uani 1 1 d .
H13 H 0.0932 0.6171 0.3714 0.022 Uiso 1 1 calc R
C14 C -0.00435(7) 0.68425(15) 0.39187(7) 0.0240(3) Uani 1 1 d .
H14A H -0.0002 0.7858 0.3757 0.036 Uiso 1 1 calc R
H14B H 0.0093 0.6815 0.4408 0.036 Uiso 1 1 calc R
H14C H -0.0529 0.6507 0.3803 0.036 Uiso 1 1 calc R
C15 C 0.14232(8) -0.06362(15) 0.44837(8) 0.0276(3) Uani 1 1 d .
H15A H 0.1834 -0.1178 0.4704 0.041 Uiso 1 1 calc R
H15B H 0.1380 -0.0768 0.3995 0.041 Uiso 1 1 calc R
H15C H 0.1002 -0.1018 0.4642 0.041 Uiso 1 1 calc R
C16 C 0.15064(7) 0.10127(14) 0.46545(7) 0.0182(2) Uani 1 1 d .
H16 H 0.1932 0.1375 0.4475 0.022 Uiso 1 1 calc R
C17 C 0.16339(8) 0.12307(16) 0.54188(7) 0.0262(3) Uani 1 1 d .
H17A H 0.2034 0.0628 0.5616 0.039 Uiso 1 1 calc R
H17B H 0.1217 0.0927 0.5607 0.039 Uiso 1 1 calc R
H17C H 0.1733 0.2277 0.5522 0.039 Uiso 1 1 calc R
C18 C 0.38048(6) 0.30636(14) 0.40038(6) 0.0143(2) Uani 1 1 d .
C19 C 0.39185(6) 0.17215(14) 0.43629(6) 0.0165(2) Uani 1 1 d .
C20 C 0.44913(7) 0.08521(16) 0.42644(6) 0.0232(3) Uani 1 1 d .
H20 H 0.4568 -0.0064 0.4496 0.028 Uiso 1 1 calc R
C21 C 0.49488(7) 0.12968(17) 0.38371(7) 0.0268(3) Uani 1 1 d .
H21 H 0.5335 0.0689 0.3775 0.032 Uiso 1 1 calc R
C22 C 0.48419(7) 0.26286(17) 0.35003(6) 0.0236(3) Uani 1 1 d .
H22 H 0.5162 0.2937 0.3213 0.028 Uiso 1 1 calc R
C23 C 0.42726(6) 0.35288(14) 0.35745(6) 0.0169(2) Uani 1 1 d .
C24 C 0.41048(7) 0.46979(17) 0.24257(7) 0.0251(3) Uani 1 1 d .
H24A H 0.4045 0.5648 0.2189 0.038 Uiso 1 1 calc R
H24B H 0.3696 0.4070 0.2283 0.038 Uiso 1 1 calc R
H24C H 0.4526 0.4204 0.2319 0.038 Uiso 1 1 calc R
C25 C 0.41789(7) 0.49641(15) 0.31847(6) 0.0189(2) Uani 1 1 d .
H25 H 0.3738 0.5442 0.3282 0.023 Uiso 1 1 calc R
C26 C 0.47839(8) 0.60400(18) 0.33991(8) 0.0300(3) Uani 1 1 d .
H26A H 0.4706 0.6954 0.3136 0.045 Uiso 1 1 calc R
H26B H 0.5225 0.5585 0.3320 0.045 Uiso 1 1 calc R
H26C H 0.4809 0.6269 0.3879 0.045 Uiso 1 1 calc R
C27 C 0.33644(8) -0.04476(16) 0.48947(7) 0.0262(3) Uani 1 1 d .
H27A H 0.3055 -0.0697 0.5223 0.039 Uiso 1 1 calc R
H27B H 0.3824 -0.0902 0.5032 0.039 Uiso 1 1 calc R
H27C H 0.3162 -0.0821 0.4450 0.039 Uiso 1 1 calc R
C28 C 0.34458(7) 0.12342(14) 0.48628(6) 0.0182(2) Uani 1 1 d .
H28 H 0.2971 0.1665 0.4714 0.022 Uiso 1 1 calc R
C29 C 0.37094(7) 0.18284(16) 0.55716(6) 0.0227(3) Uani 1 1 d .
H29A H 0.3395 0.1499 0.5882 0.034 Uiso 1 1 calc R
H29B H 0.3719 0.2913 0.5561 0.034 Uiso 1 1 calc R
H29C H 0.4182 0.1452 0.5724 0.034 Uiso 1 1 calc R
C30 C 0.23515(7) 0.30061(17) 0.23279(6) 0.0243(3) Uani 1 1 d .
H30 H 0.2528 0.3674 0.2029 0.029 Uiso 1 1 calc R
C31 C 0.27440(7) 0.19715(15) 0.27491(6) 0.0208(3) Uani 1 1 d .
H31 H 0.3234 0.1817 0.2783 0.025 Uiso 1 1 calc R
C32 C 0.22876(7) 0.11983(15) 0.31138(7) 0.0230(3) Uani 1 1 d .
H32 H 0.2416 0.0441 0.3437 0.028 Uiso 1 1 calc R
C33 C 0.16100(7) 0.17541(18) 0.29112(7) 0.0280(3) Uani 1 1 d .
H33 H 0.1197 0.1430 0.3072 0.034 Uiso 1 1 calc R
C34 C 0.16459(8) 0.28704(18) 0.24309(7) 0.0291(3) Uani 1 1 d .
H34 H 0.1263 0.3436 0.2213 0.035 Uiso 1 1 calc R
C35 C 0.21649(7) 0.59572(15) 0.31570(6) 0.0193(2) Uani 1 1 d .
H35A H 0.1659 0.6103 0.3001 0.023 Uiso 1 1 calc R
H35B H 0.2272 0.6497 0.3589 0.023 Uiso 1 1 calc R
C36 C 0.25308(7) 0.67773(14) 0.26741(6) 0.0182(2) Uani 1 1 d .
C37 C 0.23139(7) 0.66654(16) 0.19773(7) 0.0236(3) Uani 1 1 d .
H37 H 0.1934 0.6032 0.1814 0.028 Uiso 1 1 calc R
C38 C 0.26427(8) 0.74596(18) 0.15219(7) 0.0299(3) Uani 1 1 d .
H38 H 0.2489 0.7356 0.1053 0.036 Uiso 1 1 calc R
C39 C 0.31923(8) 0.83994(17) 0.17465(8) 0.0319(3) Uani 1 1 d .
H39 H 0.3415 0.8945 0.1435 0.038 Uiso 1 1 calc R
C40 C 0.34140(8) 0.85381(16) 0.24301(8) 0.0281(3) Uani 1 1 d .
H40 H 0.3791 0.9182 0.2589 0.034 Uiso 1 1 calc R
C41 C 0.30857(7) 0.77357(15) 0.28871(7) 0.0217(3) Uani 1 1 d .
H41 H 0.3244 0.7845 0.3355 0.026 Uiso 1 1 calc R
N1 N 0.31786(5) 0.38950(11) 0.40704(5) 0.01273(19) Uani 1 1 d .
N2 N 0.16832(5) 0.39830(11) 0.41555(5) 0.01238(19) Uani 1 1 d .
Cr1 Cr 0.228461(9) 0.36757(2) 0.340410(9) 0.01250(6) Uani 1 1 d .

loop_
_atom_site_aniso_label
_atom_site_aniso_U_11
_atom_site_aniso_U_22
_atom_site_aniso_U_33
_atom_site_aniso_U_23
_atom_site_aniso_U_13
_atom_site_aniso_U_12
C1 0.0137(5) 0.0224(6) 0.0230(6) -0.0064(5) 0.0024(4) -0.0029(5)
C2 0.0137(5) 0.0131(5) 0.0144(5) 0.0014(4) 0.0025(4) -0.0012(4)
C3 0.0155(5) 0.0131(5) 0.0152(5) -0.0024(4) 0.0038(4) -0.0007(4)
C4 0.0142(5) 0.0108(5) 0.0143(5) 0.0017(4) 0.0045(4) 0.0017(4)
C5 0.0163(6) 0.0196(6) 0.0183(5) -0.0024(5) 0.0073(4) -0.0003(5)
C6 0.0120(5) 0.0165(6) 0.0138(5) -0.0014(4) 0.0036(4) -0.0012(4)
C7 0.0151(6) 0.0161(6) 0.0168(5) -0.0012(4) 0.0037(4) -0.0004(4)
C8 0.0191(6) 0.0171(6) 0.0239(6) -0.0021(5) 0.0059(5) -0.0043(5)
C9 0.0134(6) 0.0250(7) 0.0246(6) -0.0063(5) 0.0044(5) -0.0055(5)
C10 0.0127(5) 0.0248(6) 0.0190(6) -0.0029(5) 0.0022(4) 0.0017(5)
C11 0.0145(5) 0.0185(6) 0.0136(5) -0.0004(4) 0.0040(4) 0.0007(5)
C12 0.0226(7) 0.0395(8) 0.0239(7) 0.0120(6) 0.0034(5) 0.0094(6)
C13 0.0128(5) 0.0209(6) 0.0227(6) 0.0051(5) 0.0045(4) 0.0035(5)
C14 0.0167(6) 0.0207(6) 0.0357(7) 0.0016(6) 0.0075(5) 0.0034(5)
C15 0.0242(7) 0.0159(6) 0.0420(8) 0.0002(6) 0.0032(6) 0.0002(5)
C16 0.0156(6) 0.0146(6) 0.0244(6) 0.0032(5) 0.0030(5) -0.0005(4)
C17 0.0280(7) 0.0254(7) 0.0244(7) 0.0055(5) 0.0011(5) 0.0041(6)
C18 0.0124(5) 0.0173(6) 0.0128(5) -0.0013(4) 0.0010(4) 0.0032(4)
C19 0.0159(6) 0.0188(6) 0.0142(5) 0.0000(4) 0.0010(4) 0.0034(5)
C20 0.0254(7) 0.0243(7) 0.0195(6) 0.0037(5) 0.0024(5) 0.0116(5)
C21 0.0238(7) 0.0348(8) 0.0226(6) 0.0042(6) 0.0064(5) 0.0178(6)
C22 0.0182(6) 0.0348(8) 0.0190(6) 0.0037(5) 0.0065(5) 0.0093(6)
C23 0.0141(5) 0.0222(6) 0.0145(5) 0.0012(5) 0.0021(4) 0.0036(5)
C24 0.0261(7) 0.0306(7) 0.0199(6) 0.0072(5) 0.0073(5) 0.0051(6)
C25 0.0150(6) 0.0224(6) 0.0202(6) 0.0050(5) 0.0057(4) 0.0030(5)
C26 0.0224(7) 0.0336(8) 0.0342(8) 0.0059(6) 0.0051(6) -0.0054(6)
C27 0.0305(7) 0.0207(7) 0.0267(7) 0.0032(5) 0.0016(5) -0.0018(6)
C28 0.0177(6) 0.0193(6) 0.0173(6) 0.0037(5) 0.0019(4) 0.0016(5)
C29 0.0293(7) 0.0222(6) 0.0169(6) 0.0028(5) 0.0041(5) 0.0008(5)
C30 0.0300(7) 0.0305(7) 0.0128(5) -0.0036(5) 0.0046(5) 0.0053(6)
C31 0.0210(6) 0.0233(7) 0.0183(6) -0.0082(5) 0.0041(5) 0.0029(5)
C32 0.0296(7) 0.0195(6) 0.0204(6) -0.0080(5) 0.0048(5) -0.0029(5)
C33 0.0218(7) 0.0364(8) 0.0258(7) -0.0170(6) 0.0041(5) -0.0082(6)
C34 0.0240(7) 0.0432(9) 0.0173(6) -0.0117(6) -0.0058(5) 0.0085(6)
C35 0.0190(6) 0.0217(6) 0.0184(6) 0.0057(5) 0.0071(5) 0.0061(5)
C36 0.0179(6) 0.0183(6) 0.0196(6) 0.0058(5) 0.0064(5) 0.0080(5)
C37 0.0230(6) 0.0275(7) 0.0204(6) 0.0076(5) 0.0038(5) 0.0054(5)
C38 0.0386(8) 0.0329(8) 0.0203(6) 0.0109(6) 0.0110(6) 0.0102(6)
C39 0.0370(8) 0.0274(7) 0.0367(8) 0.0136(6) 0.0231(7) 0.0080(6)
C40 0.0260(7) 0.0181(6) 0.0428(8) 0.0029(6) 0.0137(6) 0.0025(5)
C41 0.0239(6) 0.0177(6) 0.0247(6) 0.0008(5) 0.0069(5) 0.0067(5)
N1 0.0110(4) 0.0145(5) 0.0129(4) 0.0001(4) 0.0025(3) 0.0014(4)
N2 0.0109(4) 0.0126(5) 0.0137(4) 0.0012(4) 0.0025(3) 0.0005(4)
Cr1 0.01109(9) 0.01579(10) 0.01068(9) -0.00075(7) 0.00181(6) 0.00172(7)

loop_
_atom_type_symbol
_atom_type_description
_atom_type_scat_dispersion_real
_atom_type_scat_dispersion_imag
_atom_type_scat_source
C C 0.0033 0.0016 'International Tables Vol C Tables 4.2.6.8 and 6.1.1.4'
H H 0.0000 0.0000 'International Tables Vol C Tables 4.2.6.8 and 6.1.1.4'
N N 0.0061 0.0033 'International Tables Vol C Tables 4.2.6.8 and 6.1.1.4'
Cr Cr 0.3209 0.6236 'International Tables Vol C Tables 4.2.6.8 and 6.1.1.4'

loop_
_geom_angle_atom_site_label_1
_geom_angle_atom_site_label_2
_geom_angle_atom_site_label_3
_geom_angle
C2 C1 H1A 109.5
C2 C1 H1B 109.5
H1A C1 H1B 109.5
C2 C1 H1C 109.5
H1A C1 H1C 109.5
H1B C1 H1C 109.5
N1 C2 C3 123.53(11)
N1 C2 C1 119.89(10)
C3 C2 C1 116.58(10)
C2 C3 C4 128.14(11)
C2 C3 H3 115.9
C4 C3 H3 115.9
N2 C4 C3 124.06(10)
N2 C4 C5 120.76(10)
C3 C4 C5 115.18(10)
C4 C5 H5A 109.5
C4 C5 H5B 109.5
H5A C5 H5B 109.5
C4 C5 H5C 109.5
H5A C5 H5C 109.5
H5B C5 H5C 109.5
C11 C6 C7 120.28(11)
C11 C6 N2 120.98(11)
C7 C6 N2 118.71(10)
C8 C7 C6 118.85(11)
C8 C7 C16 119.65(11)
C6 C7 C16 121.50(11)
C9 C8 C7 121.37(12)
C9 C8 H8 119.3
C7 C8 H8 119.3
C10 C9 C8 119.40(12)
C10 C9 H9 120.3
C8 C9 H9 120.3
C9 C10 C11 121.69(12)
C9 C10 H10 119.2
C11 C10 H10 119.2
C10 C11 C6 118.37(11)
C10 C11 C13 117.74(11)
C6 C11 C13 123.89(11)
C13 C12 H12A 109.5
C13 C12 H12B 109.5
H12A C12 H12B 109.5
C13 C12 H12C 109.5
H12A C12 H12C 109.5
H12B C12 H12C 109.5
C11 C13 C12 110.71(11)
C11 C13 C14 111.57(10)
C12 C13 C14 109.43(11)
C11 C13 H13 108.3
C12 C13 H13 108.3
C14 C13 H13 108.3
C13 C14 H14A 109.5
C13 C14 H14B 109.5
H14A C14 H14B 109.5
C13 C14 H14C 109.5
H14A C14 H14C 109.5
H14B C14 H14C 109.5
C16 C15 H15A 109.5
C16 C15 H15B 109.5
H15A C15 H15B 109.5
C16 C15 H15C 109.5
H15A C15 H15C 109.5
H15B C15 H15C 109.5
C7 C16 C15 112.77(11)
C7 C16 C17 110.97(11)
C15 C16 C17 110.21(11)
C7 C16 H16 107.6
C15 C16 H16 107.6
C17 C16 H16 107.6
C16 C17 H17A 109.5
C16 C17 H17B 109.5
H17A C17 H17B 109.5
C16 C17 H17C 109.5
H17A C17 H17C 109.5
H17B C17 H17C 109.5
C23 C18 C19 120.40(11)
C23 C18 N1 121.72(11)
C19 C18 N1 117.81(10)
C20 C19 C18 118.49(11)
C20 C19 C28 119.91(11)
C18 C19 C28 121.58(11)
C21 C20 C19 121.32(13)
C21 C20 H20 119.3
C19 C20 H20 119.3
C22 C21 C20 119.70(12)
C22 C21 H21 120.2
C20 C21 H21 120.2
C21 C22 C23 121.22(12)
C21 C22 H22 119.4
C23 C22 H22 119.4
C22 C23 C18 118.84(12)
C22 C23 C25 118.69(11)
C18 C23 C25 122.47(11)
C25 C24 H24A 109.5
C25 C24 H24B 109.5
H24A C24 H24B 109.5
C25 C24 H24C 109.5
H24A C24 H24C 109.5
H24B C24 H24C 109.5
C23 C25 C24 111.61(11)
C23 C25 C26 111.78(11)
C24 C25 C26 109.50(11)
C23 C25 H25 107.9
C24 C25 H25 107.9
C26 C25 H25 107.9
C25 C26 H26A 109.5
C25 C26 H26B 109.5
H26A C26 H26B 109.5
C25 C26 H26C 109.5
H26A C26 H26C 109.5
H26B C26 H26C 109.5
C28 C27 H27A 109.5
C28 C27 H27B 109.5
H27A C27 H27B 109.5
C28 C27 H27C 109.5
H27A C27 H27C 109.5
H27B C27 H27C 109.5
C19 C28 C27 113.01(11)
C19 C28 C29 111.29(11)
C27 C28 C29 109.27(11)
C19 C28 H28 107.7
C27 C28 H28 107.7
C29 C28 H28 107.7
C28 C29 H29A 109.5
C28 C29 H29B 109.5
H29A C29 H29B 109.5
C28 C29 H29C 109.5
H29A C29 H29C 109.5
H29B C29 H29C 109.5
C31 C30 C34 107.43(13)
C31 C30 Cr1 72.87(7)
C34 C30 Cr1 71.93(7)
C31 C30 H30 126.3
C34 C30 H30 126.3
Cr1 C30 H30 120.7
C30 C31 C32 108.59(12)
C30 C31 Cr1 71.24(7)
C32 C31 Cr1 73.02(7)
C30 C31 H31 125.7
C32 C31 H31 125.7
Cr1 C31 H31 121.7
C33 C32 C31 107.47(13)
C33 C32 Cr1 71.93(8)
C31 C32 Cr1 71.22(7)
C33 C32 H32 126.3
C31 C32 H32 126.3
Cr1 C32 H32 122.3
C34 C33 C32 108.41(13)
C34 C33 Cr1 70.84(8)
C32 C33 Cr1 72.64(8)
C34 C33 H33 125.8
C32 C33 H33 125.8
Cr1 C33 H33 122.4
C33 C34 C30 108.10(13)
C33 C34 Cr1 73.40(8)
C30 C34 Cr1 71.75(7)
C33 C34 H34 126.0
C30 C34 H34 126.0
Cr1 C34 H34 120.7
C36 C35 Cr1 126.30(9)
C36 C35 H35A 105.7
Cr1 C35 H35A 105.7
C36 C35 H35B 105.7
Cr1 C35 H35B 105.7
H35A C35 H35B 106.2
C41 C36 C37 116.86(12)
C41 C36 C35 121.97(12)
C37 C36 C35 121.12(12)
C38 C37 C36 121.49(14)
C38 C37 H37 119.3
C36 C37 H37 119.3
C39 C38 C37 120.46(14)
C39 C38 H38 119.8
C37 C38 H38 119.8
C38 C39 C40 119.29(13)
C38 C39 H39 120.4
C40 C39 H39 120.4
C39 C40 C41 120.23(14)
C39 C40 H40 119.9
C41 C40 H40 119.9
C36 C41 C40 121.66(13)
C36 C41 H41 119.2
C40 C41 H41 119.2
C2 N1 C18 118.33(10)
C2 N1 Cr1 119.72(8)
C18 N1 Cr1 121.93(7)
C4 N2 C6 118.12(10)
C4 N2 Cr1 120.00(8)
C6 N2 Cr1 121.69(7)
N1 Cr1 N2 91.21(4)
N1 Cr1 C35 96.41(5)
N2 Cr1 C35 89.26(4)
N1 Cr1 C30 119.37(5)
N2 Cr1 C30 148.75(5)
C35 Cr1 C30 93.18(5)
N1 Cr1 C34 153.94(5)
N2 Cr1 C34 112.43(5)
C35 Cr1 C34 94.77(6)
C30 Cr1 C34 36.33(5)
N1 Cr1 C31 94.58(4)
N2 Cr1 C31 145.39(5)
C35 Cr1 C31 123.77(5)
C30 Cr1 C31 35.90(5)
C34 Cr1 C31 59.79(5)
N1 Cr1 C33 136.71(5)
N2 Cr1 C33 94.12(5)
C35 Cr1 C33 126.55(6)
C30 Cr1 C33 59.89(5)
C34 Cr1 C33 35.76(6)
C31 Cr1 C33 59.29(5)
N1 Cr1 C32 103.10(5)
N2 Cr1 C32 109.80(4)
C35 Cr1 C32 152.12(5)
C30 Cr1 C32 59.92(5)
C34 Cr1 C32 59.62(5)
C31 Cr1 C32 35.76(5)
C33 Cr1 C32 35.43(5)

loop_
_geom_bond_atom_site_label_1
_geom_bond_atom_site_label_2
_geom_bond_distance
C1 C2 1.5153(16)
C1 H1A 0.9800
C1 H1B 0.9800
C1 H1C 0.9800
C2 N1 1.3326(15)
C2 C3 1.3979(16)
C3 C4 1.4087(16)
C3 H3 0.9500
C4 N2 1.3272(15)
C4 C5 1.5142(16)
C5 H5A 0.9800
C5 H5B 0.9800
C5 H5C 0.9800
C6 C11 1.4077(17)
C6 C7 1.4102(17)
C6 N2 1.4521(14)
C7 C8 1.3937(17)
C7 C16 1.5181(17)
C8 C9 1.3819(19)
C8 H8 0.9500
C9 C10 1.3788(19)
C9 H9 0.9500
C10 C11 1.3999(17)
C10 H10 0.9500
C11 C13 1.5183(18)
C12 C13 1.5342(18)
C12 H12A 0.9800
C12 H12B 0.9800
C12 H12C 0.9800
C13 C14 1.5362(18)
C13 H13 1.0000
C14 H14A 0.9800
C14 H14B 0.9800
C14 H14C 0.9800
C15 C16 1.5313(18)
C15 H15A 0.9800
C15 H15B 0.9800
C15 H15C 0.9800
C16 C17 1.5317(18)
C16 H16 1.0000
C17 H17A 0.9800
C17 H17B 0.9800
C17 H17C 0.9800
C18 C23 1.4041(17)
C18 C19 1.4110(17)
C18 N1 1.4473(14)
C19 C20 1.3951(17)
C19 C28 1.5206(17)
C20 C21 1.381(2)
C20 H20 0.9500
C21 C22 1.381(2)
C21 H21 0.9500
C22 C23 1.3938(17)
C22 H22 0.9500
C23 C25 1.5115(17)
C24 C25 1.5295(18)
C24 H24A 0.9800
C24 H24B 0.9800
C24 H24C 0.9800
C25 C26 1.5317(19)
C25 H25 1.0000
C26 H26A 0.9800
C26 H26B 0.9800
C26 H26C 0.9800
C27 C28 1.5293(18)
C27 H27A 0.9800
C27 H27B 0.9800
C27 H27C 0.9800
C28 C29 1.5361(18)
C28 H28 1.0000
C29 H29A 0.9800
C29 H29B 0.9800
C29 H29C 0.9800
C30 C31 1.4045(19)
C30 C34 1.415(2)
C30 Cr1 2.2681(12)
C30 H30 0.9500
C31 C32 1.4129(19)
C31 Cr1 2.2892(12)
C31 H31 0.9500
C32 C33 1.405(2)
C32 Cr1 2.3125(13)
C32 H32 0.9500
C33 C34 1.405(2)
C33 Cr1 2.3035(14)
C33 H33 0.9500
C34 Cr1 2.2705(13)
C34 H34 0.9500
C35 C36 1.4819(17)
C35 Cr1 2.1239(13)
C35 H35A 0.9900
C35 H35B 0.9900
C36 C41 1.3945(19)
C36 C37 1.4041(18)
C37 C38 1.3893(19)
C37 H37 0.9500
C38 C39 1.382(2)
C38 H38 0.9500
C39 C40 1.382(2)
C39 H39 0.9500
C40 C41 1.3951(19)
C40 H40 0.9500
C41 H41 0.9500
N1 Cr1 2.0309(10)
N2 Cr1 2.0577(10)

loop_
_geom_torsion_atom_site_label_1
_geom_torsion_atom_site_label_2
_geom_torsion_atom_site_label_3
_geom_torsion_atom_site_label_4
_geom_torsion
N1 C2 C3 C4 11.1(2)
C1 C2 C3 C4 -169.09(12)
C2 C3 C4 N2 -17.4(2)
C2 C3 C4 C5 162.58(12)
C11 C6 C7 C8 0.61(17)
N2 C6 C7 C8 -177.62(11)
C11 C6 C7 C16 -178.64(11)
N2 C6 C7 C16 3.13(17)
C6 C7 C8 C9 0.76(18)
C16 C7 C8 C9 -179.98(12)
C7 C8 C9 C10 -1.01(19)
C8 C9 C10 C11 -0.12(19)
C9 C10 C11 C6 1.44(18)
C9 C10 C11 C13 -178.07(11)
C7 C6 C11 C10 -1.67(17)
N2 C6 C11 C10 176.52(10)
C7 C6 C11 C13 177.81(11)
N2 C6 C11 C13 -4.00(17)
C10 C11 C13 C12 -67.64(14)
C6 C11 C13 C12 112.88(13)
C10 C11 C13 C14 54.49(15)
C6 C11 C13 C14 -124.99(12)
C8 C7 C16 C15 35.44(16)
C6 C7 C16 C15 -145.32(12)
C8 C7 C16 C17 -88.77(14)
C6 C7 C16 C17 90.48(14)
C23 C18 C19 C20 -2.00(18)
N1 C18 C19 C20 175.22(11)
C23 C18 C19 C28 176.29(11)
N1 C18 C19 C28 -6.49(17)
C18 C19 C20 C21 1.3(2)
C28 C19 C20 C21 -177.01(13)
C19 C20 C21 C22 0.2(2)
C20 C21 C22 C23 -1.0(2)
C21 C22 C23 C18 0.3(2)
C21 C22 C23 C25 -179.16(13)
C19 C18 C23 C22 1.21(18)
N1 C18 C23 C22 -175.90(11)
C19 C18 C23 C25 -179.33(11)
N1 C18 C23 C25 3.57(18)
C22 C23 C25 C24 59.21(16)
C18 C23 C25 C24 -120.26(13)
C22 C23 C25 C26 -63.81(16)
C18 C23 C25 C26 116.72(13)
C20 C19 C28 C27 -34.30(17)
C18 C19 C28 C27 147.43(12)
C20 C19 C28 C29 89.09(15)
C18 C19 C28 C29 -89.18(14)
C34 C30 C31 C32 -0.17(15)
Cr1 C30 C31 C32 63.92(9)
C34 C30 C31 Cr1 -64.09(9)
C30 C31 C32 C33 0.46(15)
Cr1 C31 C32 C33 63.23(9)
C30 C31 C32 Cr1 -62.77(9)
C31 C32 C33 C34 -0.57(15)
Cr1 C32 C33 C34 62.19(10)
C31 C32 C33 Cr1 -62.76(9)
C32 C33 C34 C30 0.47(15)
Cr1 C33 C34 C30 63.82(10)
C32 C33 C34 Cr1 -63.34(9)
C31 C30 C34 C33 -0.19(15)
Cr1 C30 C34 C33 -64.90(9)
C31 C30 C34 Cr1 64.71(9)
Cr1 C35 C36 C41 -103.97(14)
Cr1 C35 C36 C37 78.56(15)
C41 C36 C37 C38 0.7(2)
C35 C36 C37 C38 178.33(13)
C36 C37 C38 C39 -0.6(2)
C37 C38 C39 C40 0.2(2)
C38 C39 C40 C41 0.0(2)
C37 C36 C41 C40 -0.47(19)
C35 C36 C41 C40 -178.04(12)
C39 C40 C41 C36 0.1(2)
C3 C2 N1 C18 -159.19(11)
C1 C2 N1 C18 20.96(16)
C3 C2 N1 Cr1 22.26(15)
C1 C2 N1 Cr1 -157.59(9)
C23 C18 N1 C2 -95.82(14)
C19 C18 N1 C2 87.00(14)
C23 C18 N1 Cr1 82.70(13)
C19 C18 N1 Cr1 -94.48(11)
C3 C4 N2 C6 173.78(11)
C5 C4 N2 C6 -6.18(16)
C3 C4 N2 Cr1 -11.07(15)
C5 C4 N2 Cr1 168.97(8)
C11 C6 N2 C4 84.37(14)
C7 C6 N2 C4 -97.42(13)
C11 C6 N2 Cr1 -90.69(12)
C7 C6 N2 Cr1 87.52(11)
C2 N1 Cr1 N2 -36.07(9)
C18 N1 Cr1 N2 145.44(9)
C2 N1 Cr1 C35 53.32(9)
C18 N1 Cr1 C35 -125.17(9)
C2 N1 Cr1 C30 150.63(9)
C18 N1 Cr1 C30 -27.86(11)
C2 N1 Cr1 C34 168.18(12)
C18 N1 Cr1 C34 -10.32(17)
C2 N1 Cr1 C31 178.08(9)
C18 N1 Cr1 C31 -0.41(9)
C2 N1 Cr1 C33 -133.37(9)
C18 N1 Cr1 C33 48.13(12)
C2 N1 Cr1 C32 -146.72(9)
C18 N1 Cr1 C32 34.78(10)
C4 N2 Cr1 N1 30.67(9)
C6 N2 Cr1 N1 -154.36(9)
C4 N2 Cr1 C35 -65.73(9)
C6 N2 Cr1 C35 109.24(9)
C4 N2 Cr1 C30 -160.64(10)
C6 N2 Cr1 C30 14.33(14)
C4 N2 Cr1 C34 -160.59(9)
C6 N2 Cr1 C34 14.38(10)
C4 N2 Cr1 C31 130.54(10)
C6 N2 Cr1 C31 -54.49(12)
C4 N2 Cr1 C33 167.67(9)
C6 N2 Cr1 C33 -17.36(9)
C4 N2 Cr1 C32 135.06(9)
C6 N2 Cr1 C32 -49.97(10)
C36 C35 Cr1 N1 81.00(12)
C36 C35 Cr1 N2 172.14(12)
C36 C35 Cr1 C30 -39.03(12)
C36 C35 Cr1 C34 -75.42(12)
C36 C35 Cr1 C31 -18.90(14)
C36 C35 Cr1 C33 -93.29(12)
C36 C35 Cr1 C32 -53.44(17)
C31 C30 Cr1 N1 51.60(10)
C34 C30 Cr1 N1 167.08(8)
C31 C30 Cr1 N2 -115.41(10)
C34 C30 Cr1 N2 0.08(14)
C31 C30 Cr1 C35 150.78(9)
C34 C30 Cr1 C35 -93.74(10)
C31 C30 Cr1 C34 -115.48(13)
C34 C30 Cr1 C31 115.48(13)
C31 C30 Cr1 C33 -78.13(9)
C34 C30 Cr1 C33 37.35(9)
C31 C30 Cr1 C32 -36.95(8)
C34 C30 Cr1 C32 78.53(10)
C33 C34 Cr1 N1 89.75(14)
C30 C34 Cr1 N1 -26.33(17)
C33 C34 Cr1 N2 -63.88(9)
C30 C34 Cr1 N2 -179.96(8)
C33 C34 Cr1 C35 -155.05(9)
C30 C34 Cr1 C35 88.87(9)
C33 C34 Cr1 C30 116.08(13)
C33 C34 Cr1 C31 78.31(9)
C30 C34 Cr1 C31 -37.77(8)
C30 C34 Cr1 C33 -116.08(13)
C33 C34 Cr1 C32 36.65(8)
C30 C34 Cr1 C32 -79.42(9)
C30 C31 Cr1 N1 -136.75(8)
C32 C31 Cr1 N1 106.13(8)
C30 C31 Cr1 N2 124.41(9)
C32 C31 Cr1 N2 7.30(12)
C30 C31 Cr1 C35 -35.89(10)
C32 C31 Cr1 C35 -153.01(8)
C32 C31 Cr1 C30 -117.11(12)
C30 C31 Cr1 C34 38.23(9)
C32 C31 Cr1 C34 -78.88(9)
C30 C31 Cr1 C33 79.96(9)
C32 C31 Cr1 C33 -37.16(8)
C30 C31 Cr1 C32 117.11(12)
C34 C33 Cr1 N1 -140.16(8)
C32 C33 Cr1 N1 -22.83(11)
C34 C33 Cr1 N2 123.69(8)
C32 C33 Cr1 N2 -118.99(8)
C34 C33 Cr1 C35 31.55(10)
C32 C33 Cr1 C35 148.88(8)
C34 C33 Cr1 C30 -37.96(8)
C32 C33 Cr1 C30 79.37(9)
C32 C33 Cr1 C34 117.32(12)
C34 C33 Cr1 C31 -79.82(9)
C32 C33 Cr1 C31 37.51(8)
C34 C33 Cr1 C32 -117.32(12)
C33 C32 Cr1 N1 164.15(8)
C31 C32 Cr1 N1 -79.47(8)
C33 C32 Cr1 N2 68.01(9)
C31 C32 Cr1 N2 -175.60(7)
C33 C32 Cr1 C35 -62.61(14)
C31 C32 Cr1 C35 53.78(14)
C33 C32 Cr1 C30 -79.30(9)
C31 C32 Cr1 C30 37.09(8)
C33 C32 Cr1 C34 -37.00(9)
C31 C32 Cr1 C34 79.39(9)
C33 C32 Cr1 C31 -116.39(12)
C31 C32 Cr1 C33 116.39(12)
